data_2313047
loop_
_publ_author_name
'Kahlenberg, Volker'

_publ_section_title
;
 Crystal structures of two hydrous sodium potassium molybdates:
 Na<sub>3</sub>K(MoO<sub>4</sub>)<sub>2</sub>(H<sub>2</sub>O)<sub>9</sub>
 and NaK(MoO<sub>4</sub>)(H<sub>2</sub>O).
;
_journal_coeditor_code WM5795
_journal_issue 'Pt 6'
_journal_name_full 'Acta crystallographica. Section E, Crystallographic communications'
_journal_page_first 610
_journal_page_last 617
_journal_paper_doi 10.1107/S2056989026004779
_journal_volume 82
_journal_year 2026
_chemical_formula_iupac 'Na K (Mo O4) (H2 O)'
_chemical_formula_moiety 'Mo O4, (H2 O), (K), (Na)'
_chemical_formula_sum 'H2 K Mo Na O5'
_chemical_formula_weight 240.04
_chemical_name_systematic
;
Sodium potassium orthomolybdate monohydrate
;
_space_group_IT_number 19
_space_group_name_Hall 'P 2ac 2ab'
_space_group_name_H-M_alt 'P 21 21 21'
_symmetry_cell_setting orthorhombic
_symmetry_space_group_name_Hall 'P 2ac 2ab'
_symmetry_space_group_name_H-M 'P 21 21 21'
_atom_sites_solution_hydrogens mixed
_atom_sites_solution_primary direct
_atom_sites_solution_secondary difmap
_audit_conform_dict_name cif_core.dic
_audit_conform_dict_version 2.4.3
_audit_creation_method 'WinGX routine CIF_UPDATE'
_cell_angle_alpha 90
_cell_angle_beta 90
_cell_angle_gamma 90
_cell_formula_units_Z 4
_cell_length_a 6.4781(8)
_cell_length_b 8.0697(10)
_cell_length_c 10.1399(13)
_cell_measurement_reflns_used 1970
_cell_measurement_temperature 193(2)
_cell_measurement_theta_max 29.501
_cell_measurement_theta_min 5.594
_cell_volume 530.08(11)
_computing_cell_refinement
;
CrysAlisPro (Rigaku OD, 2020)
;
_computing_data_collection
;
CrysAlisPro (Rigaku OD, 2020)
;
_computing_data_reduction
;
CrysAlisPro (Rigaku OD, 2020)
;
_computing_molecular_graphics
;
<i>VESTA-3</i> (Momma & Izumi, 2011)
;
_computing_publication_material
;
WinGX (Farrugia, 2012)
;
_computing_structure_refinement
;
SHELXL97 (Sheldrick, 2008)
;
_computing_structure_solution
;
SIR2004 (Burla <i>et al.</i>,  2005)
;
_diffrn_ambient_temperature 193(2)
_diffrn_detector 'CCD plate'
_diffrn_detector_area_resol_mean 10.3575
_diffrn_measured_fraction_theta_full 0.996
_diffrn_measured_fraction_theta_max 0.996
_diffrn_measurement_device 'four-circle diffractometer'
_diffrn_measurement_device_type 'Xcalibur, Ruby, Gemini ultra'
_diffrn_measurement_method '\w scans'
_diffrn_radiation_monochromator graphite
_diffrn_radiation_probe x-ray
_diffrn_radiation_type MoK\a
_diffrn_radiation_wavelength 0.71073
_diffrn_reflns_av_R_equivalents 0.039
_diffrn_reflns_av_unetI/netI 0.0408
_diffrn_reflns_limit_h_max 8
_diffrn_reflns_limit_h_min -8
_diffrn_reflns_limit_k_max 10
_diffrn_reflns_limit_k_min -10
_diffrn_reflns_limit_l_max 13
_diffrn_reflns_limit_l_min -13
_diffrn_reflns_number 3887
_diffrn_reflns_theta_full 27.87
_diffrn_reflns_theta_max 27.87
_diffrn_reflns_theta_min 3.73
_diffrn_source 'fine-focus sealed X-ray tube'
_exptl_absorpt_coefficient_mu 3.267
_exptl_absorpt_correction_T_max 0.869
_exptl_absorpt_correction_T_min 0.738
_exptl_absorpt_correction_type analytical
_exptl_absorpt_process_details
;
[CrysAlisPro (Rigaku OD, 2020).
Analytical numeric absorption correction using a multifaceted crystal
       model based on expressions derived by (Clark & Reid, 1995)]
;
_exptl_crystal_colour colourless
_exptl_crystal_density_diffrn 3.008
_exptl_crystal_density_method 'not measured'
_exptl_crystal_description 'irregular fragment'
_exptl_crystal_F_000 456
_exptl_crystal_size_max 0.179
_exptl_crystal_size_mid 0.142
_exptl_crystal_size_min 0.059
_refine_diff_density_max 0.431
_refine_diff_density_min -0.867
_refine_ls_abs_structure_details
;
Flack (1983)
;
_refine_ls_abs_structure_Flack -0.01(7)
_refine_ls_extinction_method none
_refine_ls_goodness_of_fit_ref 1.068
_refine_ls_hydrogen_treatment mixed
_refine_ls_matrix_type full
_refine_ls_number_parameters 79
_refine_ls_number_reflns 1249
_refine_ls_number_restraints 3
_refine_ls_restrained_S_all 1.067
_refine_ls_R_factor_all 0.0258
_refine_ls_R_factor_gt 0.0239
_refine_ls_shift/su_max 0.001
_refine_ls_shift/su_mean 0
_refine_ls_structure_factor_coef Fsqd
_refine_ls_weighting_details 'calc w=1/[\s^2^(Fo^2^)+(0.0269P)^2^+0.0000P] where P=(Fo^2^+2Fc^2^)/3'
_refine_ls_weighting_scheme calc
_refine_ls_wR_factor_gt 0.0575
_refine_ls_wR_factor_ref 0.0583
_reflns_number_gt 1208
_reflns_number_total 1249
_reflns_threshold_expression >2\s(I)
_cod_data_source_file wm5795.cif
_cod_data_source_block NaKMoO4H2O
_cod_database_code 2313047

loop_
_symmetry_equiv_pos_as_xyz
'x, y, z'
'-x+1/2, -y, z+1/2'
'x+1/2, -y+1/2, -z'
'-x, y+1/2, -z+1/2'

loop_
_atom_site_type_symbol
_atom_site_label
_atom_site_fract_x
_atom_site_fract_y
_atom_site_fract_z
_atom_site_U_iso_or_equiv
_atom_site_adp_type
_atom_site_calc_flag
_atom_site_refinement_flags
_atom_site_occupancy
_atom_site_symmetry_multiplicity
_atom_site_disorder_assembly
_atom_site_disorder_group
Mo Mo 0.51460(5) 0.11176(3) 0.30697(3) 0.00784(10) Uani d . 1 1 . .
Na Na 0.7761(2) 0.7544(2) 0.48190(14) 0.0127(3) Uani d . 1 1 . .
K K 0.49819(15) 0.13919(9) 0.65476(8) 0.01524(18) Uani d . 1 1 . .
O O1 0.7135(4) 0.1024(4) 0.1899(2) 0.0156(6) Uani d . 1 1 . .
O O2 0.5594(5) 0.2846(3) 0.4081(2) 0.0181(7) Uani d . 1 1 . .
O O3 0.7634(5) 0.3755(4) 0.7646(2) 0.0136(6) Uani d . 1 1 . .
O O4 0.5160(5) 0.9389(3) 0.4140(2) 0.0140(5) Uani d . 1 1 . .
O O5W 0.4645(5) 0.0528(3) 0.9335(2) 0.0131(6) Uani d D 1 1 . .
H H51 0.500(6) -0.022(3) 0.987(3) 0.016 Uiso d D 1 1 . .
H H52 0.376(5) 0.009(4) 0.883(3) 0.016 Uiso d D 1 1 . .

loop_
_atom_site_aniso_label
_atom_site_aniso_U_11
_atom_site_aniso_U_22
_atom_site_aniso_U_33
_atom_site_aniso_U_12
_atom_site_aniso_U_13
_atom_site_aniso_U_23
Mo 0.00733(15) 0.00843(15) 0.00776(16) -0.00002(14) 0.00045(13) 0.00036(10)
Na 0.0095(8) 0.0153(7) 0.0133(7) -0.0015(6) -0.0009(6) -0.0002(7)
K 0.0175(4) 0.0158(3) 0.0124(4) -0.0007(4) -0.0005(4) 0.0013(3)
O1 0.0144(13) 0.0201(15) 0.0122(12) 0.0029(13) 0.0035(11) 0.0066(15)
O2 0.0266(19) 0.0115(12) 0.0163(13) -0.0028(12) -0.0006(13) -0.0030(11)
O3 0.0114(14) 0.0158(15) 0.0137(13) -0.0025(12) 0.0026(10) 0.0014(13)
O4 0.0150(15) 0.0122(11) 0.0149(11) -0.0003(13) 0.0007(13) 0.0056(10)
O5W 0.0136(15) 0.0134(12) 0.0121(12) -0.0022(12) -0.0044(11) 0.0016(10)

loop_
_atom_type_symbol
_atom_type_description
_atom_type_scat_dispersion_real
_atom_type_scat_dispersion_imag
_atom_type_scat_source
O O 0.0106 0.006 'International Tables Vol C Tables 4.2.6.8 and 6.1.1.4'
Na Na 0.0362 0.0249 'International Tables Vol C Tables 4.2.6.8 and 6.1.1.4'
K K 0.2009 0.2494 'International Tables Vol C Tables 4.2.6.8 and 6.1.1.4'
Mo Mo -1.6832 0.6857 'International Tables Vol C Tables 4.2.6.8 and 6.1.1.4'
H H 0 0 'International Tables Vol C Tables 4.2.6.8 and 6.1.1.4'

loop_
_exptl_crystal_face_index_h
_exptl_crystal_face_index_k
_exptl_crystal_face_index_l
_exptl_crystal_face_perp_dist
-1 2 -1 0.0353
0 0 1 0.0661
2 -10 -5 0.0431
3 1 13 0.0685
-7 7 -3 0.0309
6 -8 -5 0.0377
9 -1 1 0.0498
8 -1 -6 0.0509
-9 4 1 0.028
8 5 -4 0.0444
-2 1 -14 0.0879
-9 -3 1 0.0104
-9 0 0 0.0088

loop_
_geom_angle_atom_site_label_1
_geom_angle_atom_site_label_2
_geom_angle_atom_site_label_3
_geom_angle_site_symmetry_1
_geom_angle_site_symmetry_3
_geom_angle
_geom_angle_publ_flag
O1 Mo O2 . . 107.95(14) y
O1 Mo O4 . 1_545 112.21(13) y
O2 Mo O4 . 1_545 105.53(12) y
O1 Mo O3 . 3_456 113.38(12) y
O2 Mo O3 . 3_456 110.03(14) y
O4 Mo O3 1_545 3_456 107.46(14) y
O5W Na O4 2_664 . 91.84(12) y
O5W Na O1 2_664 2_665 81.07(10) y
O4 Na O1 . 2_665 88.45(11) y
O5W Na O5W 2_664 4_656 170.65(10) y
O4 Na O5W . 4_656 93.93(11) y
O1 Na O5W 2_665 4_656 91.72(10) y
O5W Na O4 2_664 3_566 93.35(11) y
O4 Na O4 . 3_566 170.77(10) y
O1 Na O4 2_665 3_566 84.82(10) y
O5W Na O4 4_656 3_566 80.00(11) y
O5W Na O3 2_664 2_664 99.81(10) y
O4 Na O3 . 2_664 86.15(10) y
O1 Na O3 2_665 2_664 174.55(13) y
O5W Na O3 4_656 2_664 87.93(10) y
O4 Na O3 3_566 2_664 100.47(11) y
O1 K O2 2_655 . 108.71(9) y
O1 K O3 2_655 . 90.85(10) y
O2 K O3 . . 89.04(8) y
O1 K O3 2_655 4_646 80.51(9) y
O2 K O3 . 4_646 131.11(8) y
O3 K O3 . 4_646 139.67(4) y
O1 K O5W 2_655 . 75.74(8) y
O2 K O5W . . 168.15(8) y
O3 K O5W . . 79.82(8) y
O3 K O5W 4_646 . 59.86(7) y
O1 K O4 2_655 1_545 71.77(8) y
O2 K O4 . 1_545 58.63(8) y
O3 K O4 . 1_545 133.12(9) y
O3 K O4 4_646 1_545 81.38(8) y
O5W K O4 . 1_545 132.68(7) y
O1 K O2 2_655 3_456 146.17(9) y
O2 K O2 . 3_456 81.77(7) y
O3 K O2 . 3_456 122.05(8) y
O3 K O2 4_646 3_456 69.32(8) y
O5W K O2 . 3_456 100.67(8) y
O4 K O2 1_545 3_456 88.47(8) y
O1 K O1 2_655 3_456 142.92(4) y
O2 K O1 . 3_456 104.43(8) y
O3 K O1 . 3_456 73.36(8) y
O3 K O1 4_646 3_456 90.15(9) y
O5W K O1 . 3_456 68.64(8) y
O4 K O1 1_545 3_456 142.43(8) y
O2 K O1 3_456 3_456 54.56(7) y

loop_
_geom_bond_atom_site_label_1
_geom_bond_atom_site_label_2
_geom_bond_site_symmetry_2
_geom_bond_distance
_geom_bond_publ_flag
Mo O1 . 1.754(3) y
Mo O2 . 1.755(3) y
Mo O4 1_545 1.767(2) y
Mo O3 3_456 1.785(3) y
Na O5W 2_664 2.342(3) y
Na O4 . 2.352(3) y
Na O1 2_665 2.406(3) y
Na O5W 4_656 2.411(3) y
Na O4 3_566 2.442(3) y
Na O3 2_664 2.453(3) y
K O1 2_655 2.724(3) y
K O2 . 2.791(3) y
K O3 . 2.798(3) y
K O3 4_646 2.840(3) y
K O5W . 2.919(3) y
K O4 1_545 2.930(3) y
K O2 3_456 2.978(3) y
K O1 3_456 3.198(3) y

loop_
_geom_hbond_atom_site_label_D
_geom_hbond_atom_site_label_H
_geom_hbond_atom_site_label_A
_geom_hbond_site_symmetry_A
_geom_hbond_distance_DH
_geom_hbond_distance_HA
_geom_hbond_distance_DA
_geom_hbond_angle_DHA
O5W H51 O2 4_646 0.848(10) 1.93(2) 2.700(4) 151(4)
O5W H52 O3 4_646 0.851(10) 2.048(16) 2.874(4) 163(4)
